data_4319606
loop_
_publ_author_name
'Fu Qiang Huang'
'James A. Ibers'

_publ_section_title
;
 Syntheses and Structures of the Infinite Chain Compounds Cs4Ti3Se13,
 Rb4Ti3S14, Cs4Ti3S14, Rb4Hf3S14, Rb4Zr3Se14, Cs4Zr3Se14, and Cs4Hf3Se14
;
_journal_name_full 'Inorganic Chemistry'
_journal_page_first 2346
_journal_page_last 2351
_journal_paper_doi 10.1021/ic0011260
_journal_volume 40
_journal_year 2001
_chemical_formula_sum 'Rb4 S14 Ti3'
_chemical_formula_weight 934.42
_chemical_name_systematic
; 
 ? 
;
_space_group_IT_number 15
_symmetry_cell_setting monoclinic
_symmetry_space_group_name_Hall '-C 2yc'
_symmetry_space_group_name_H-M 'C 1 2/c 1'
_atom_sites_solution_hydrogens geom
_atom_sites_solution_primary direct
_atom_sites_solution_secondary difmap
_audit_creation_method SHELXL-97
_cell_angle_alpha 90.00
_cell_angle_beta 112.8350(10)
_cell_angle_gamma 90.00
_cell_formula_units_Z 4
_cell_length_a 21.0848(12)
_cell_length_b 8.1169(5)
_cell_length_c 13.1992(8)
_cell_measurement_temperature 153(2)
_cell_volume 2081.9(2)
_computing_structure_refinement 'SHELXL-97 (Sheldrick, 1997)'
_computing_structure_solution 'SHELXS-97 (Sheldrick, 1990)'
_diffrn_ambient_temperature 153(2)
_diffrn_measured_fraction_theta_full 0.925
_diffrn_measured_fraction_theta_max 0.925
_diffrn_radiation_monochromator graphite
_diffrn_radiation_source 'standard-focus sealed tube'
_diffrn_radiation_type MoK\a
_diffrn_radiation_wavelength 0.71073
_diffrn_reflns_av_R_equivalents 0.0275
_diffrn_reflns_av_sigmaI/netI 0.0231
_diffrn_reflns_limit_h_max 27
_diffrn_reflns_limit_h_min -26
_diffrn_reflns_limit_k_max 10
_diffrn_reflns_limit_k_min -10
_diffrn_reflns_limit_l_max 17
_diffrn_reflns_limit_l_min -17
_diffrn_reflns_number 8375
_diffrn_reflns_theta_full 28.69
_diffrn_reflns_theta_max 28.69
_diffrn_reflns_theta_min 2.10
_exptl_absorpt_coefficient_mu 11.802
_exptl_crystal_density_diffrn 2.981
_exptl_crystal_density_method 'not measured'
_exptl_crystal_F_000 1752
_refine_diff_density_max 0.664
_refine_diff_density_min -0.906
_refine_diff_density_rms 0.134
_refine_ls_extinction_method none
_refine_ls_goodness_of_fit_ref 0.880
_refine_ls_hydrogen_treatment mixed
_refine_ls_matrix_type full
_refine_ls_number_parameters 96
_refine_ls_number_reflns 2484
_refine_ls_number_restraints 0
_refine_ls_restrained_S_all 0.880
_refine_ls_R_factor_all 0.0258
_refine_ls_R_factor_gt 0.0211
_refine_ls_shift/su_max 0.001
_refine_ls_shift/su_mean 0.000
_refine_ls_structure_factor_coef Fsqd
_refine_ls_weighting_details
; calc 
 [1.00000+0.00000exp(0.00(sin\q/\l)^2^)]/ 
   [\s^2^(Fo^2^)+0.0000+0.0000*P+(0.0400P)^2^+0.0000sin\q/\l] 
 where P = 1.00000Fo^2^ + 0.00000Fc^2^ 
;
_refine_ls_weighting_scheme calc
_refine_ls_wR_factor_gt 0.0503
_refine_ls_wR_factor_ref 0.0520
_reflns_number_gt 2221
_reflns_number_total 2484
_reflns_threshold_expression >2sigma(I)
_cod_data_source_file ic0011260_2.cif
_cod_data_source_block rbtis
_cod_database_code 4319606

loop_
_symmetry_equiv_pos_as_xyz
'x, y, z'
'-x, y, -z+1/2'
'x+1/2, y+1/2, z'
'-x+1/2, y+1/2, -z+1/2'
'-x, -y, -z'
'x, -y, z-1/2'
'-x+1/2, -y+1/2, -z'
'x+1/2, -y+1/2, z-1/2'

loop_
_atom_site_label
_atom_site_type_symbol
_atom_site_fract_x
_atom_site_fract_y
_atom_site_fract_z
_atom_site_U_iso_or_equiv
_atom_site_adp_type
_atom_site_occupancy
_atom_site_symmetry_multiplicity
_atom_site_calc_flag
_atom_site_refinement_flags
_atom_site_disorder_assembly
_atom_site_disorder_group
Rb1 Rb 0.204489(12) 0.17959(3) 0.113790(19) 0.01543(7) Uani 1 1 d . . .
Rb2 Rb 0.435418(14) 0.23713(3) 0.35107(2) 0.01807(7) Uani 1 1 d . . .
Ti1 Ti 0.16727(2) 0.24633(5) 0.41688(3) 0.00908(10) Uani 1 1 d . . .
Ti2 Ti 0.0000 0.23580(7) 0.2500 0.00864(12) Uani 1 2 d S . .
S1 S 0.04031(3) 0.15027(7) 0.10653(5) 0.01141(12) Uani 1 1 d . . .
S2 S 0.06852(3) 0.41391(7) 0.41827(5) 0.01123(12) Uani 1 1 d . . .
S3 S 0.08517(3) 0.01591(7) 0.37073(5) 0.01088(12) Uani 1 1 d . . .
S4 S 0.09645(3) 0.33482(7) 0.20992(5) 0.01033(12) Uani 1 1 d . . .
S5 S 0.27932(3) 0.28477(7) 0.39763(5) 0.01151(12) Uani 1 1 d . . .
S6 S 0.32685(3) 0.48352(7) 0.16087(5) 0.01233(12) Uani 1 1 d . . .
S7 S 0.35247(3) 0.04661(7) 0.09927(5) 0.01280(12) Uani 1 1 d . . .

loop_
_atom_site_aniso_label
_atom_site_aniso_U_11
_atom_site_aniso_U_22
_atom_site_aniso_U_33
_atom_site_aniso_U_23
_atom_site_aniso_U_13
_atom_site_aniso_U_12
Rb1 0.01466(12) 0.01473(13) 0.01853(13) -0.00074(9) 0.00823(10) -0.00004(9)
Rb2 0.02396(14) 0.01291(13) 0.01293(12) 0.00013(9) 0.00234(11) -0.00150(9)
Ti1 0.00744(19) 0.0089(2) 0.0094(2) 0.00002(15) 0.00168(17) -0.00016(14)
Ti2 0.0073(3) 0.0087(3) 0.0093(3) 0.000 0.0025(2) 0.000
S1 0.0103(3) 0.0128(3) 0.0106(3) -0.0016(2) 0.0035(2) 0.0003(2)
S2 0.0093(3) 0.0123(3) 0.0115(3) -0.0017(2) 0.0033(2) -0.0008(2)
S3 0.0092(3) 0.0106(3) 0.0116(3) 0.0009(2) 0.0028(2) -0.0003(2)
S4 0.0088(3) 0.0108(3) 0.0110(3) 0.0004(2) 0.0034(2) -0.0002(2)
S5 0.0094(3) 0.0143(3) 0.0101(3) 0.0004(2) 0.0030(2) -0.0014(2)
S6 0.0099(3) 0.0110(3) 0.0152(3) 0.0008(2) 0.0040(2) -0.0009(2)
S7 0.0118(3) 0.0102(3) 0.0148(3) 0.0007(2) 0.0035(2) 0.0020(2)

loop_
_atom_type_symbol
_atom_type_description
_atom_type_scat_dispersion_real
_atom_type_scat_dispersion_imag
_atom_type_scat_source
S S 0.1246 0.1234 'International Tables Vol C Tables 4.2.6.8 and 6.1.1.4'
Ti Ti 0.2776 0.4457 'International Tables Vol C Tables 4.2.6.8 and 6.1.1.4'
Rb Rb -0.9393 2.9676 'International Tables Vol C Tables 4.2.6.8 and 6.1.1.4'

loop_
_geom_angle_atom_site_label_1
_geom_angle_atom_site_label_2
_geom_angle_atom_site_label_3
_geom_angle
_geom_angle_site_symmetry_1
_geom_angle_site_symmetry_3
_geom_angle_publ_flag
S5 Rb1 S4 120.242(16) 4_545 . ?
S5 Rb1 S7 64.138(15) 4_545 . ?
S4 Rb1 S7 161.121(16) . . ?
S5 Rb1 S7 128.051(17) 4_545 7 ?
S4 Rb1 S7 89.625(16) . 7 ?
S7 Rb1 S7 101.456(14) . 7 ?
S5 Rb1 S1 93.070(15) 4_545 . ?
S4 Rb1 S1 35.769(14) . . ?
S7 Rb1 S1 156.925(16) . . ?
S7 Rb1 S1 89.633(15) 7 . ?
S5 Rb1 S6 129.246(16) 4_545 . ?
S4 Rb1 S6 103.908(16) . . ?
S7 Rb1 S6 66.145(15) . . ?
S7 Rb1 S6 71.472(15) 7 . ?
S1 Rb1 S6 136.926(16) . . ?
S5 Rb1 S5 105.973(14) 4_545 . ?
S4 Rb1 S5 65.726(15) . . ?
S7 Rb1 S5 95.424(15) . . ?
S7 Rb1 S5 125.533(16) 7 . ?
S1 Rb1 S5 94.374(14) . . ?
S6 Rb1 S5 69.119(15) . . ?
S5 Rb1 S3 64.531(15) 4_545 6 ?
S4 Rb1 S3 99.527(15) . 6 ?
S7 Rb1 S3 98.661(15) . 6 ?
S7 Rb1 S3 69.583(15) 7 6 ?
S1 Rb1 S3 66.107(14) . 6 ?
S6 Rb1 S3 133.920(15) . 6 ?
S5 Rb1 S3 156.612(15) . 6 ?
S5 Rb1 S6 70.231(14) 4_545 4_545 ?
S4 Rb1 S6 58.463(14) . 4_545 ?
S7 Rb1 S6 111.724(15) . 4_545 ?
S7 Rb1 S6 146.819(15) 7 4_545 ?
S1 Rb1 S6 59.570(13) . 4_545 ?
S6 Rb1 S6 121.619(11) . 4_545 ?
S5 Rb1 S6 52.678(14) . 4_545 ?
S3 Rb1 S6 104.460(15) 6 4_545 ?
S5 Rb1 S6 65.048(14) 4_545 7 ?
S4 Rb1 S6 129.686(15) . 7 ?
S7 Rb1 S6 69.192(14) . 7 ?
S7 Rb1 S6 63.291(15) 7 7 ?
S1 Rb1 S6 98.876(14) . 7 ?
S6 Rb1 S6 105.750(13) . 7 ?
S5 Rb1 S6 164.274(15) . 7 ?
S3 Rb1 S6 33.113(13) 6 7 ?
S6 Rb1 S6 128.827(10) 4_545 7 ?
S5 Rb1 Ti1 32.353(12) 4_545 6 ?
S4 Rb1 Ti1 124.496(13) . 6 ?
S7 Rb1 Ti1 69.975(12) . 6 ?
S7 Rb1 Ti1 95.983(14) 7 6 ?
S1 Rb1 Ti1 88.939(12) . 6 ?
S6 Rb1 Ti1 130.226(13) . 6 ?
S5 Rb1 Ti1 138.313(13) . 6 ?
S3 Rb1 Ti1 35.630(11) 6 6 ?
S6 Rb1 Ti1 95.484(12) 4_545 6 ?
S6 Rb1 Ti1 34.457(11) 7 6 ?
S5 Rb1 Rb1 98.459(13) 4_545 7 ?
S4 Rb1 Rb1 137.549(14) . 7 ?
S7 Rb1 Rb1 51.133(11) . 7 ?
S7 Rb1 Rb1 50.323(11) 7 7 ?
S1 Rb1 Rb1 135.839(13) . 7 ?
S6 Rb1 Rb1 55.247(11) . 7 ?
S5 Rb1 Rb1 122.408(13) . 7 ?
S3 Rb1 Rb1 80.858(12) 6 7 ?
S6 Rb1 Rb1 162.856(13) 4_545 7 ?
S6 Rb1 Rb1 50.504(10) 7 7 ?
Ti1 Rb1 Rb1 79.275(9) 6 7 ?
S2 Rb2 S6 131.318(16) 7_556 . ?
S2 Rb2 S1 54.575(15) 7_556 8_556 ?
S6 Rb2 S1 125.808(16) . 8_556 ?
S2 Rb2 S4 77.705(15) 7_556 4_545 ?
S6 Rb2 S4 112.783(16) . 4_545 ?
S1 Rb2 S4 119.720(16) 8_556 4_545 ?
S2 Rb2 S1 105.612(15) 7_556 4 ?
S6 Rb2 S1 63.118(14) . 4 ?
S1 Rb2 S1 64.481(17) 8_556 4 ?
S4 Rb2 S1 175.798(16) 4_545 4 ?
S2 Rb2 S7 122.242(17) 7_556 . ?
S6 Rb2 S7 66.485(15) . . ?
S1 Rb2 S7 167.084(17) 8_556 . ?
S4 Rb2 S7 50.047(14) 4_545 . ?
S1 Rb2 S7 125.825(15) 4 . ?
S2 Rb2 S3 160.781(16) 7_556 4 ?
S6 Rb2 S3 34.549(14) . 4 ?
S1 Rb2 S3 118.075(15) 8_556 4 ?
S4 Rb2 S3 117.798(15) 4_545 4 ?
S1 Rb2 S3 58.423(14) 4 4 ?
S7 Rb2 S3 69.057(15) . 4 ?
S2 Rb2 S5 62.075(14) 7_556 . ?
S6 Rb2 S5 69.950(15) . . ?
S1 Rb2 S5 95.096(15) 8_556 . ?
S4 Rb2 S5 91.959(15) 4_545 . ?
S1 Rb2 S5 87.431(15) 4 . ?
S7 Rb2 S5 93.279(15) . . ?
S3 Rb2 S5 104.036(15) 4 . ?
S2 Rb2 S2 78.693(15) 7_556 3_545 ?
S6 Rb2 S2 147.644(16) . 3_545 ?
S1 Rb2 S2 79.007(14) 8_556 3_545 ?
S4 Rb2 S2 55.293(14) 4_545 3_545 ?
S1 Rb2 S2 127.508(15) 4 3_545 ?
S7 Rb2 S2 88.105(14) . 3_545 ?
S3 Rb2 S2 118.954(15) 4 3_545 ?
S5 Rb2 S2 134.158(15) . 3_545 ?
S2 Rb2 S3 118.213(15) 7_556 3 ?
S6 Rb2 S3 90.211(14) . 3 ?
S1 Rb2 S3 64.226(14) 8_556 3 ?
S4 Rb2 S3 132.470(15) 4_545 3 ?
S1 Rb2 S3 48.424(13) 4 3 ?
S7 Rb2 S3 115.289(15) . 3 ?
S3 Rb2 S3 61.061(17) 4 3 ?
S5 Rb2 S3 135.535(15) . 3 ?
S2 Rb2 S3 82.706(14) 3_545 3 ?
S2 Rb2 Ti1 34.339(12) 7_556 7_556 ?
S6 Rb2 Ti1 97.293(14) . 7_556 ?
S1 Rb2 Ti1 66.561(13) 8_556 7_556 ?
S4 Rb2 Ti1 95.154(12) 4_545 7_556 ?
S1 Rb2 Ti1 86.475(12) 4 7_556 ?
S7 Rb2 Ti1 118.800(14) . 7_556 ?
S3 Rb2 Ti1 127.870(13) 4 7_556 ?
S5 Rb2 Ti1 31.202(11) . 7_556 ?
S2 Rb2 Ti1 112.921(12) 3_545 7_556 ?
S3 Rb2 Ti1 123.698(12) 3 7_556 ?
S2 Rb2 Rb2 141.545(13) 7_556 2_655 ?
S6 Rb2 Rb2 87.135(12) . 2_655 ?
S1 Rb2 Rb2 106.331(14) 8_556 2_655 ?
S4 Rb2 Rb2 88.208(10) 4_545 2_655 ?
S1 Rb2 Rb2 90.603(11) 4 2_655 ?
S7 Rb2 Rb2 68.075(12) . 2_655 ?
S3 Rb2 Rb2 54.901(10) 4 2_655 ?
S5 Rb2 Rb2 155.191(13) . 2_655 ?
S2 Rb2 Rb2 64.078(10) 3_545 2_655 ?
S3 Rb2 Rb2 50.439(10) 3 2_655 ?
Ti1 Rb2 Rb2 172.886(11) 7_556 2_655 ?
S5 Ti1 S6 106.03(3) 7_556 4_545 ?
S5 Ti1 S3 100.89(3) 7_556 . ?
S6 Ti1 S3 50.50(2) 4_545 . ?
S5 Ti1 S7 101.47(3) 7_556 4 ?
S6 Ti1 S7 151.53(3) 4_545 4 ?
S3 Ti1 S7 130.61(3) . 4 ?
S5 Ti1 S5 91.76(2) 7_556 . ?
S6 Ti1 S5 81.88(2) 4_545 . ?
S3 Ti1 S5 132.38(3) . . ?
S7 Ti1 S5 90.13(2) 4 . ?
S5 Ti1 S2 96.81(2) 7_556 . ?
S6 Ti1 S2 132.25(3) 4_545 . ?
S3 Ti1 S2 84.67(2) . . ?
S7 Ti1 S2 49.34(2) 4 . ?
S5 Ti1 S2 139.47(3) . . ?
S5 Ti1 S4 169.31(3) 7_556 . ?
S6 Ti1 S4 84.37(2) 4_545 . ?
S3 Ti1 S4 83.69(2) . . ?
S7 Ti1 S4 68.60(2) 4 . ?
S5 Ti1 S4 92.18(2) . . ?
S2 Ti1 S4 73.86(2) . . ?
S5 Ti1 Ti1 48.534(18) 7_556 7_556 ?
S6 Ti1 Ti1 94.78(2) 4_545 7_556 ?
S3 Ti1 Ti1 129.40(2) . 7_556 ?
S7 Ti1 Ti1 97.93(2) 4 7_556 ?
S5 Ti1 Ti1 43.221(17) . 7_556 ?
S2 Ti1 Ti1 130.62(3) . 7_556 ?
S4 Ti1 Ti1 134.57(2) . 7_556 ?
S5 Ti1 Ti2 131.14(2) 7_556 . ?
S6 Ti1 Ti2 84.94(2) 4_545 . ?
S3 Ti1 Ti2 50.115(18) . . ?
S7 Ti1 Ti2 82.50(2) 4 . ?
S5 Ti1 Ti2 137.10(2) . . ?
S2 Ti1 Ti2 49.529(17) . . ?
S4 Ti1 Ti2 45.831(14) . . ?
Ti1 Ti1 Ti2 179.50(2) 7_556 . ?
S5 Ti1 Rb1 49.431(18) 7_556 6_556 ?
S6 Ti1 Rb1 60.284(17) 4_545 6_556 ?
S3 Ti1 Rb1 58.213(16) . 6_556 ?
S7 Ti1 Rb1 148.08(2) 4 6_556 ?
S5 Ti1 Rb1 102.047(18) . 6_556 ?
S2 Ti1 Rb1 113.544(19) . 6_556 ?
S4 Ti1 Rb1 138.855(19) . 6_556 ?
Ti1 Ti1 Rb1 73.195(14) 7_556 6_556 ?
Ti2 Ti1 Rb1 106.303(14) . 6_556 ?
S5 Ti1 Rb2 54.885(18) 7_556 7_556 ?
S6 Ti1 Rb2 116.674(19) 4_545 7_556 ?
S3 Ti1 Rb2 72.868(17) . 7_556 ?
S7 Ti1 Rb2 85.278(18) 4 7_556 ?
S5 Ti1 Rb2 144.29(2) . 7_556 ?
S2 Ti1 Rb2 48.555(15) . 7_556 ?
S4 Ti1 Rb2 118.527(18) . 7_556 ?
Ti1 Ti1 Rb2 102.393(17) 7_556 7_556 ?
Ti2 Ti1 Rb2 77.370(10) . 7_556 ?
Rb1 Ti1 Rb2 67.570(8) 6_556 7_556 ?
S5 Ti1 Rb1 140.87(2) 7_556 . ?
S6 Ti1 Rb1 56.122(17) 4_545 . ?
S3 Ti1 Rb1 92.174(18) . . ?
S7 Ti1 Rb1 97.278(18) 4 . ?
S5 Ti1 Rb1 53.974(16) . . ?
S2 Ti1 Rb1 121.207(19) . . ?
S4 Ti1 Rb1 47.534(14) . . ?
Ti1 Ti1 Rb1 95.195(16) 7_556 . ?
Ti2 Ti1 Rb1 85.003(10) . . ?
Rb1 Ti1 Rb1 113.817(10) 6_556 . ?
Rb2 Ti1 Rb1 161.726(12) 7_556 . ?
S4 Ti2 S4 141.34(4) . 2 ?
S4 Ti2 S1 49.933(19) . . ?
S4 Ti2 S1 146.169(18) 2 . ?
S4 Ti2 S1 146.169(18) . 2 ?
S4 Ti2 S1 49.933(19) 2 2 ?
S1 Ti2 S1 147.18(4) . 2 ?
S4 Ti2 S2 76.40(2) . . ?
S4 Ti2 S2 82.13(2) 2 . ?
S1 Ti2 S2 125.29(2) . . ?
S1 Ti2 S2 74.918(19) 2 . ?
S4 Ti2 S2 82.13(2) . 2 ?
S4 Ti2 S2 76.40(2) 2 2 ?
S1 Ti2 S2 74.918(19) . 2 ?
S1 Ti2 S2 125.29(2) 2 2 ?
S2 Ti2 S2 111.63(3) . 2 ?
S4 Ti2 S3 122.18(2) . 2 ?
S4 Ti2 S3 85.582(19) 2 2 ?
S1 Ti2 S3 72.32(2) . 2 ?
S1 Ti2 S3 85.13(2) 2 2 ?
S2 Ti2 S3 160.03(2) . 2 ?
S2 Ti2 S3 80.407(19) 2 2 ?
S4 Ti2 S3 85.582(19) . . ?
S4 Ti2 S3 122.18(2) 2 . ?
S1 Ti2 S3 85.13(2) . . ?
S1 Ti2 S3 72.32(2) 2 . ?
S2 Ti2 S3 80.407(19) . . ?
S2 Ti2 S3 160.03(2) 2 . ?
S3 Ti2 S3 93.05(3) 2 . ?
S4 Ti2 Ti1 51.616(15) . . ?
S4 Ti2 Ti1 127.161(17) 2 . ?
S1 Ti2 Ti1 85.605(16) . . ?
S1 Ti2 Ti1 95.223(16) 2 . ?
S2 Ti2 Ti1 47.487(14) . . ?
S2 Ti2 Ti1 130.33(2) 2 . ?
S3 Ti2 Ti1 136.16(2) 2 . ?
S3 Ti2 Ti1 46.673(15) . . ?
S4 Ti2 Ti1 127.161(17) . 2 ?
S4 Ti2 Ti1 51.616(15) 2 2 ?
S1 Ti2 Ti1 95.223(16) . 2 ?
S1 Ti2 Ti1 85.605(16) 2 2 ?
S2 Ti2 Ti1 130.33(2) . 2 ?
S2 Ti2 Ti1 47.487(14) 2 2 ?
S3 Ti2 Ti1 46.673(15) 2 2 ?
S3 Ti2 Ti1 136.16(2) . 2 ?
Ti1 Ti2 Ti1 177.08(2) . 2 ?
S4 S1 Ti2 64.30(2) . . ?
S4 S1 Rb2 116.83(3) . 8_455 ?
Ti2 S1 Rb2 113.97(2) . 8_455 ?
S4 S1 Rb2 126.54(3) . 4_545 ?
Ti2 S1 Rb2 103.08(2) . 4_545 ?
Rb2 S1 Rb2 115.519(17) 8_455 4_545 ?
S4 S1 Rb1 67.52(2) . . ?
Ti2 S1 Rb1 127.25(2) . . ?
Rb2 S1 Rb1 105.827(17) 8_455 . ?
Rb2 S1 Rb1 88.744(14) 4_545 . ?
S7 S2 Ti1 64.70(2) 4 . ?
S7 S2 Ti2 113.73(3) 4 . ?
Ti1 S2 Ti2 82.98(2) . . ?
S7 S2 Rb2 127.11(3) 4 7_556 ?
Ti1 S2 Rb2 97.11(2) . 7_556 ?
Ti2 S2 Rb2 112.30(2) . 7_556 ?
S7 S2 Rb2 99.97(3) 4 3_455 ?
Ti1 S2 Rb2 161.03(2) . 3_455 ?
Ti2 S2 Rb2 94.136(18) . 3_455 ?
Rb2 S2 Rb2 101.307(15) 7_556 3_455 ?
S6 S3 Ti1 63.05(2) 4_545 . ?
S6 S3 Ti2 115.12(3) 4_545 . ?
Ti1 S3 Ti2 83.21(2) . . ?
S6 S3 Rb1 75.63(2) 4_545 6_556 ?
Ti1 S3 Rb1 86.157(19) . 6_556 ?
Ti2 S3 Rb1 158.68(2) . 6_556 ?
S6 S3 Rb2 65.79(2) 4_545 4_545 ?
Ti1 S3 Rb2 122.14(2) . 4_545 ?
Ti2 S3 Rb2 95.560(19) . 4_545 ?
Rb1 S3 Rb2 105.737(16) 6_556 4_545 ?
S6 S3 Rb2 133.99(3) 4_545 3_445 ?
Ti1 S3 Rb2 162.46(2) . 3_445 ?
Ti2 S3 Rb2 90.514(17) . 3_445 ?
Rb1 S3 Rb2 94.199(14) 6_556 3_445 ?
Rb2 S3 Rb2 74.660(13) 4_545 3_445 ?
S1 S4 Ti2 65.77(2) . . ?
S1 S4 Ti1 115.70(3) . . ?
Ti2 S4 Ti1 82.552(19) . . ?
S1 S4 Rb1 76.71(2) . . ?
Ti2 S4 Rb1 136.68(3) . . ?
Ti1 S4 Rb1 95.567(19) . . ?
S1 S4 Rb2 122.41(3) . 4 ?
Ti2 S4 Rb2 105.47(2) . 4 ?
Ti1 S4 Rb2 119.26(2) . 4 ?
Rb1 S4 Rb2 112.730(17) . 4 ?
Ti1 S5 Ti1 88.24(2) 7_556 . ?
Ti1 S5 Rb1 98.22(2) 7_556 4 ?
Ti1 S5 Rb1 104.50(2) . 4 ?
Ti1 S5 Rb1 159.62(3) 7_556 . ?
Ti1 S5 Rb1 91.536(19) . . ?
Rb1 S5 Rb1 101.562(16) 4 . ?
Ti1 S5 Rb2 93.91(2) 7_556 . ?
Ti1 S5 Rb2 166.14(3) . . ?
Rb1 S5 Rb2 88.762(15) 4 . ?
Rb1 S5 Rb2 81.694(14) . . ?
S3 S6 Ti1 66.45(3) 4 4 ?
S3 S6 Rb2 79.66(2) 4 . ?
Ti1 S6 Rb2 136.44(2) 4 . ?
S3 S6 Rb1 136.14(3) 4 . ?
Ti1 S6 Rb1 136.13(2) 4 . ?
Rb2 S6 Rb1 87.334(15) . . ?
S3 S6 Rb1 124.63(3) 4 4 ?
Ti1 S6 Rb1 90.96(2) 4 4 ?
Rb2 S6 Rb1 86.355(15) . 4 ?
Rb1 S6 Rb1 95.700(14) . 4 ?
S3 S6 Rb1 71.26(2) 4 7 ?
Ti1 S6 Rb1 85.26(2) 4 7 ?
Rb2 S6 Rb1 109.614(17) . 7 ?
Rb1 S6 Rb1 74.250(13) . 7 ?
Rb1 S6 Rb1 160.270(19) 4 7 ?
S2 S7 Ti1 65.96(3) 4_545 4_545 ?
S2 S7 Rb1 166.85(3) 4_545 . ?
Ti1 S7 Rb1 101.07(2) 4_545 . ?
S2 S7 Rb1 106.71(3) 4_545 7 ?
Ti1 S7 Rb1 125.30(2) 4_545 7 ?
Rb1 S7 Rb1 78.544(14) . 7 ?
S2 S7 Rb2 102.18(3) 4_545 . ?
Ti1 S7 Rb2 121.97(2) 4_545 . ?
Rb1 S7 Rb2 86.353(15) . . ?
Rb1 S7 Rb2 112.643(18) 7 . ?

loop_
_geom_bond_atom_site_label_1
_geom_bond_atom_site_label_2
_geom_bond_distance
_geom_bond_site_symmetry_2
_geom_bond_publ_flag
Rb1 S5 3.2326(7) 4_545 ?
Rb1 S4 3.2604(6) . ?
Rb1 S7 3.3766(6) . ?
Rb1 S7 3.4159(7) 7 ?
Rb1 S1 3.4339(6) . ?
Rb1 S6 3.4474(6) . ?
Rb1 S5 3.5589(6) . ?
Rb1 S3 3.5882(6) 6 ?
Rb1 S6 3.6526(7) 4_545 ?
Rb1 S6 3.6705(7) 7 ?
Rb1 Ti1 4.2119(5) 6 ?
Rb1 Rb1 4.2997(5) 7 ?
Rb2 S2 3.3129(6) 7_556 ?
Rb2 S6 3.3290(6) . ?
Rb2 S1 3.3628(6) 8_556 ?
Rb2 S4 3.3679(6) 4_545 ?
Rb2 S1 3.4057(7) 4 ?
Rb2 S7 3.4619(7) . ?
Rb2 S3 3.5908(7) 4 ?
Rb2 S5 3.5958(7) . ?
Rb2 S2 3.6896(6) 3_545 ?
Rb2 S3 3.8107(6) 3 ?
Rb2 Ti1 4.3856(5) 7_556 ?
Rb2 Rb2 4.4917(6) 2_655 ?
Ti1 S5 2.2773(7) 7_556 ?
Ti1 S6 2.3912(7) 4_545 ?
Ti1 S3 2.4591(7) . ?
Ti1 S7 2.4679(7) 4 ?
Ti1 S5 2.4919(7) . ?
Ti1 S2 2.4930(7) . ?
Ti1 S4 2.6537(7) . ?
Ti1 Ti1 3.3238(8) 7_556 ?
Ti1 Ti2 3.3568(4) . ?
Ti1 Rb1 4.2119(5) 6_556 ?
Ti1 Rb2 4.3856(5) 7_556 ?
Ti2 S4 2.4283(6) . ?
Ti2 S4 2.4283(6) 2 ?
Ti2 S1 2.4575(6) . ?
Ti2 S1 2.4575(6) 2 ?
Ti2 S2 2.5729(7) . ?
Ti2 S2 2.5729(7) 2 ?
Ti2 S3 2.5940(7) 2 ?
Ti2 S3 2.5940(7) . ?
Ti2 Ti1 3.3568(4) 2 ?
S1 S4 2.0624(8) . ?
S1 Rb2 3.3628(6) 8_455 ?
S1 Rb2 3.4057(7) 4_545 ?
S2 S7 2.0709(8) 4 ?
S2 Rb2 3.3129(6) 7_556 ?
S2 Rb2 3.6896(6) 3_455 ?
S3 S6 2.0699(8) 4_545 ?
S3 Rb1 3.5882(6) 6_556 ?
S3 Rb2 3.5908(7) 4_545 ?
S3 Rb2 3.8107(6) 3_445 ?
S4 Rb2 3.3679(7) 4 ?
S5 Ti1 2.2773(7) 7_556 ?
S5 Rb1 3.2326(7) 4 ?
S6 S3 2.0699(8) 4 ?
S6 Ti1 2.3912(7) 4 ?
S6 Rb1 3.6527(7) 4 ?
S6 Rb1 3.6705(7) 7 ?
S7 S2 2.0709(8) 4_545 ?
S7 Ti1 2.4679(7) 4_545 ?
S7 Rb1 3.4159(7) 7 ?
